data_4305779
loop_
_publ_author_name
'Hai-Bing Xu'
'Li-Yi Zhang'
'Jun Ni'
'Hsiu-Yi Chao'
'Zhong-Ning Chen'

_publ_section_title
;
Conformation Changes and Luminescent Properties of Au-Ln (Ln = Nd, Eu, Er,
Yb) Arrays with 5-Ethynyl-2,2'-Bipyridine
;
_journal_name_full 'Inorganic Chemistry'
_journal_page_first 10744
_journal_page_last 10752
_journal_paper_doi 10.1021/ic800733x
_journal_volume 47
_journal_year 2008
_chemical_formula_sum 'C44 H26 Au Er F18 Fe0.5 N2 O7 P'
_chemical_formula_weight 1459.79
_chemical_name_systematic
; 
 ? 
;
_space_group_IT_number 13
_symmetry_cell_setting monoclinic
_symmetry_space_group_name_Hall '-P 2yc'
_symmetry_space_group_name_H-M 'P 1 2/c 1'
_atom_sites_solution_hydrogens geom
_atom_sites_solution_primary direct
_atom_sites_solution_secondary difmap
_audit_creation_method SHELXL-97
_cell_angle_alpha 90.00
_cell_angle_beta 100.348(3)
_cell_angle_gamma 90.00
_cell_formula_units_Z 4
_cell_length_a 11.9836(7)
_cell_length_b 28.1903(13)
_cell_length_c 15.4321(8)
_cell_measurement_reflns_used 7131
_cell_measurement_temperature 293(2)
_cell_measurement_theta_max 27.4835
_cell_measurement_theta_min 2.3709
_cell_volume 5128.5(5)
_computing_cell_refinement 'Bruker XSCANS'
_computing_data_collection 'Bruker XSCANS'
_computing_data_reduction 'Bruker SHELXTL'
_computing_molecular_graphics 'Bruker SHELXTL'
_computing_publication_material 'Bruker SHELXTL'
_computing_structure_refinement 'SHELXL-97 (Sheldrick, 1997)'
_computing_structure_solution 'SHELXS-97 (Sheldrick, 1990)'
_diffrn_ambient_temperature 293(2)
_diffrn_measured_fraction_theta_full 0.995
_diffrn_measured_fraction_theta_max 0.995
_diffrn_measurement_device_type 'Mercury70 (2x2 bin mode)'
_diffrn_measurement_method '\w scans'
_diffrn_radiation_monochromator graphite
_diffrn_radiation_source 'fine-focus sealed tube'
_diffrn_radiation_type MoK\a
_diffrn_radiation_wavelength 0.71073
_diffrn_reflns_av_R_equivalents 0.0515
_diffrn_reflns_av_sigmaI/netI 0.0459
_diffrn_reflns_limit_h_max 14
_diffrn_reflns_limit_h_min -14
_diffrn_reflns_limit_k_max 29
_diffrn_reflns_limit_k_min -33
_diffrn_reflns_limit_l_max 18
_diffrn_reflns_limit_l_min -18
_diffrn_reflns_number 31997
_diffrn_reflns_theta_full 25.00
_diffrn_reflns_theta_max 25.00
_diffrn_reflns_theta_min 2.48
_exptl_absorpt_coefficient_mu 4.763
_exptl_absorpt_correction_T_max 1.0000
_exptl_absorpt_correction_T_min 0.4340
_exptl_absorpt_correction_type multi-scan
_exptl_crystal_colour Yellow
_exptl_crystal_density_diffrn 1.891
_exptl_crystal_density_method 'not measured'
_exptl_crystal_description Block
_exptl_crystal_F_000 2788
_exptl_crystal_size_max 0.6000
_exptl_crystal_size_mid 0.2000
_exptl_crystal_size_min 0.0500
_refine_diff_density_max 1.752
_refine_diff_density_min -1.087
_refine_diff_density_rms 0.159
_refine_ls_extinction_method none
_refine_ls_goodness_of_fit_ref 1.058
_refine_ls_hydrogen_treatment constr
_refine_ls_matrix_type full
_refine_ls_number_parameters 694
_refine_ls_number_reflns 9016
_refine_ls_number_restraints 93
_refine_ls_restrained_S_all 1.062
_refine_ls_R_factor_all 0.0654
_refine_ls_R_factor_gt 0.0540
_refine_ls_shift/su_max 0.003
_refine_ls_shift/su_mean 0.000
_refine_ls_structure_factor_coef Fsqd
_refine_ls_weighting_details 'calc w=1/[\s^2^(Fo^2^)+(0.0982P)^2^+0.0000P] where P=(Fo^2^+2Fc^2^)/3'
_refine_ls_weighting_scheme calc
_refine_ls_wR_factor_gt 0.1453
_refine_ls_wR_factor_ref 0.1558
_reflns_number_gt 7444
_reflns_number_total 9016
_reflns_threshold_expression >2sigma(I)
_cod_data_source_file ic800733x_si_001_5.cif
_cod_data_source_block compound_13
_cod_depositor_comments
;
The following automatic conversions were performed:
'_symmetry_cell_setting' value 'Monoclinic' changed to 'monoclinic'
according to '/home/saulius/struct/CIF-dictionaries/cif_core.dic'
dictionary named 'cif_core.dic' version 2.4.1 from
2010-06-29.

'_exptl_absorpt_correction_type' value 'Multi-scan' changed
to 'multi-scan' according to
'/home/saulius/struct/CIF-dictionaries/cif_core.dic' dictionary named
'cif_core.dic' version 2.4.1 from 2010-06-29.

Automatic conversion script
Id: cif_fix_enum 1527 2010-12-29 10:47:43Z saulius 
;
_cod_original_formula_sum 'C44 H26 Au Er F18 Fe0.50 N2 O7 P'
_cod_database_code 4305779

loop_
_symmetry_equiv_pos_as_xyz
'x, y, z'
'-x, y, -z+1/2'
'-x, -y, -z'
'x, -y, z-1/2'

loop_
_atom_site_label
_atom_site_type_symbol
_atom_site_fract_x
_atom_site_fract_y
_atom_site_fract_z
_atom_site_U_iso_or_equiv
_atom_site_adp_type
_atom_site_occupancy
_atom_site_symmetry_multiplicity
_atom_site_calc_flag
_atom_site_refinement_flags
_atom_site_disorder_assembly
_atom_site_disorder_group
Er1 Er 2.23808(3) 0.839110(12) 2.00778(2) 0.04966(14) Uani 1 1 d . . .
Au1 Au 2.29936(3) 0.547947(10) 2.16378(2) 0.05203(14) Uani 1 1 d . . .
Fe1 Fe 2.0000 0.5000 2.0000 0.0632(5) Uani 1 2 d S . .
P1 P 2.24602(15) 0.47067(7) 2.14004(13) 0.0446(4) Uani 1 1 d . . .
F1 F 2.5763(14) 0.9468(5) 1.9759(8) 0.247(9) Uani 1 1 d . . .
F2 F 2.4514(10) 0.9562(3) 1.8771(11) 0.218(7) Uani 1 1 d . . .
F3 F 2.5860(11) 0.9208(3) 1.8551(9) 0.203(6) Uani 1 1 d . . .
F4 F 2.4542(15) 0.7271(6) 1.8504(11) 0.144(6) Uani 0.50 1 d PDU A 1
F4' F 2.4795(15) 0.7145(7) 1.9263(15) 0.129(6) Uiso 0.50 1 d PDU A 2
F5 F 2.6186(12) 0.7527(6) 1.9016(16) 0.152(7) Uani 0.50 1 d PDU A 1
F5' F 2.5643(18) 0.7543(7) 1.8416(11) 0.137(6) Uiso 0.50 1 d PDU A 2
F6 F 2.5174(15) 0.7194(5) 1.9859(11) 0.130(6) Uani 0.50 1 d PDU A 1
F6' F 2.6293(14) 0.7508(6) 1.9799(11) 0.122(5) Uiso 0.50 1 d PDU A 2
F7 F 2.1681(10) 1.0053(3) 1.9603(8) 0.184(5) Uani 1 1 d . . .
F8 F 2.1262(11) 1.0083(3) 1.8241(7) 0.174(5) Uani 1 1 d . . .
F9 F 2.0061(8) 0.9881(3) 1.8972(7) 0.156(4) Uani 1 1 d . . .
F10 F 2.0841(11) 0.8207(6) 1.6819(7) 0.233(8) Uani 1 1 d . . .
F11 F 2.2532(10) 0.8254(5) 1.6925(6) 0.205(6) Uani 1 1 d . . .
F12 F 2.1509(15) 0.8781(4) 1.6431(6) 0.217(7) Uani 1 1 d . . .
F13 F 2.0717(9) 0.6778(3) 1.9790(7) 0.162(4) Uani 1 1 d D . .
F14 F 1.9997(8) 0.7092(3) 1.8611(6) 0.145(3) Uani 1 1 d D . .
F15 F 1.8995(7) 0.6964(3) 1.9560(8) 0.208(6) Uani 1 1 d D . .
F16 F 1.8781(11) 0.8287(4) 2.1776(8) 0.191(5) Uani 1 1 d D . .
F17 F 1.9231(10) 0.8895(4) 2.1425(10) 0.228(8) Uani 1 1 d D . .
F18 F 1.8035(9) 0.8525(6) 2.0638(7) 0.244(8) Uani 1 1 d D . .
O1 O 2.3877(5) 0.8874(2) 1.9796(4) 0.0645(15) Uani 1 1 d . . .
O01 O 2.0653(14) 0.3761(6) 1.7950(14) 0.113(6) Uani 0.50 1 d P . .
O2 O 2.3804(5) 0.7896(2) 1.9750(4) 0.0631(15) Uani 1 1 d . . .
O02 O 2.039(4) 0.2995(10) 1.777(3) 0.25(2) Uani 0.50 1 d P . .
O3 O 2.1591(5) 0.9111(2) 1.9604(4) 0.0643(15) Uani 1 1 d . . .
O4 O 2.2009(5) 0.8367(2) 1.8556(4) 0.0681(16) Uani 1 1 d . . .
O5 O 2.1293(5) 0.7721(2) 1.9740(4) 0.0601(14) Uani 1 1 d . . .
O6 O 2.0783(5) 0.8484(2) 2.0705(4) 0.0657(16) Uani 1 1 d . . .
N1 N 2.3066(5) 0.7881(2) 2.1400(4) 0.0513(15) Uani 1 1 d . . .
N2 N 2.3059(6) 0.8830(2) 2.1470(5) 0.0564(17) Uani 1 1 d . . .
C1 C 2.3297(7) 0.6169(3) 2.1802(6) 0.056(2) Uani 1 1 d . . .
C2 C 2.3354(7) 0.6595(3) 2.1880(6) 0.058(2) Uani 1 1 d . . .
C12 C 2.3379(6) 0.8076(3) 2.2196(5) 0.0524(19) Uani 1 1 d . . .
C13 C 2.3732(8) 0.7795(3) 2.2945(6) 0.060(2) Uani 1 1 d . . .
H13A H 2.3969 0.7934 2.3494 0.072 Uiso 1 1 calc R . .
C14 C 2.3722(8) 0.7308(3) 2.2852(6) 0.064(2) Uani 1 1 d . . .
H14A H 2.3938 0.7116 2.3343 0.076 Uiso 1 1 calc R . .
C15 C 2.3389(7) 0.7103(3) 2.2027(6) 0.055(2) Uani 1 1 d . . .
C16 C 2.3074(7) 0.7416(3) 2.1316(6) 0.056(2) Uani 1 1 d . . .
H16A H 2.2858 0.7288 2.0756 0.067 Uiso 1 1 calc R . .
C22 C 2.3381(6) 0.8601(3) 2.2239(6) 0.0489(18) Uani 1 1 d . . .
C23 C 2.3722(8) 0.8850(3) 2.3015(6) 0.062(2) Uani 1 1 d . . .
H23A H 2.3959 0.8689 2.3542 0.074 Uiso 1 1 calc R . .
C24 C 2.3708(9) 0.9335(4) 2.2999(7) 0.076(3) Uani 1 1 d . . .
H24A H 2.3926 0.9507 2.3516 0.091 Uiso 1 1 calc R . .
C25 C 2.3369(10) 0.9565(3) 2.2217(8) 0.081(3) Uani 1 1 d . . .
H25A H 2.3368 0.9895 2.2194 0.097 Uiso 1 1 calc R . .
C26 C 2.3036(8) 0.9307(3) 2.1475(7) 0.069(2) Uani 1 1 d . . .
H26A H 2.2782 0.9466 2.0948 0.083 Uiso 1 1 calc R . .
C41 C 2.2716(6) 0.4311(3) 2.2337(5) 0.0471(17) Uani 1 1 d . . .
C42 C 2.1980(8) 0.3954(4) 2.2449(7) 0.074(3) Uani 1 1 d . . .
H42A H 2.1328 0.3911 2.2028 0.088 Uiso 1 1 calc R . .
C43 C 2.2184(10) 0.3653(5) 2.3184(8) 0.095(4) Uani 1 1 d . . .
H43A H 2.1690 0.3405 2.3237 0.114 Uiso 1 1 calc R . .
C44 C 2.3103(10) 0.3728(4) 2.3809(8) 0.089(3) Uani 1 1 d . . .
H44A H 2.3248 0.3531 2.4299 0.107 Uiso 1 1 calc R . .
C45 C 2.3827(9) 0.4096(5) 2.3724(8) 0.101(4) Uani 1 1 d . . .
H45A H 2.4458 0.4146 2.4161 0.121 Uiso 1 1 calc R . .
C46 C 2.3636(7) 0.4391(4) 2.3004(7) 0.072(3) Uani 1 1 d . . .
H46A H 2.4122 0.4644 2.2965 0.086 Uiso 1 1 calc R . .
C51 C 2.3069(6) 0.4415(3) 2.0543(5) 0.0504(18) Uani 1 1 d . . .
C52 C 2.2957(8) 0.3932(3) 2.0427(6) 0.068(2) Uani 1 1 d . . .
H52A H 2.2625 0.3748 2.0813 0.082 Uiso 1 1 calc R . .
C53 C 2.3359(10) 0.3718(4) 1.9702(7) 0.087(3) Uani 1 1 d . . .
H53A H 2.3267 0.3395 1.9591 0.104 Uiso 1 1 calc R . .
C54 C 2.3898(9) 0.4008(4) 1.9159(7) 0.078(3) Uani 1 1 d . . .
H54A H 2.4198 0.3869 1.8705 0.094 Uiso 1 1 calc R . .
C55 C 2.3991(8) 0.4480(4) 1.9279(7) 0.073(3) Uani 1 1 d . . .
H55A H 2.4335 0.4663 1.8900 0.088 Uiso 1 1 calc R . .
C56 C 2.3580(7) 0.4694(3) 1.9960(6) 0.057(2) Uani 1 1 d . . .
H56A H 2.3637 0.5021 2.0036 0.068 Uiso 1 1 calc R . .
C61 C 2.0961(6) 0.4664(3) 2.1032(6) 0.0531(19) Uani 1 1 d . . .
C62 C 2.0171(8) 0.4979(4) 2.1349(7) 0.083(3) Uani 1 1 d . . .
H62A H 2.0340 0.5242 2.1768 0.100 Uiso 1 1 calc R . .
C63 C 1.9050(9) 0.4801(6) 2.0919(10) 0.114(6) Uani 1 1 d . . .
H63A H 1.8322 0.4943 2.0982 0.136 Uiso 1 1 calc R . .
C64 C 1.9171(9) 0.4422(5) 2.0395(10) 0.100(5) Uani 1 1 d . . .
H64A H 1.8551 0.4248 2.0030 0.120 Uiso 1 1 calc R . .
C65 C 2.0325(7) 0.4324(4) 2.0464(7) 0.071(3) Uani 1 1 d . . .
H65A H 2.0647 0.4069 2.0155 0.085 Uiso 1 1 calc R . .
C101 C 2.5205(10) 0.9257(4) 1.9119(8) 0.079(3) Uani 1 1 d . . .
C102 C 2.4648(7) 0.8803(3) 1.9371(6) 0.061(2) Uani 1 1 d . . .
C103 C 2.5081(9) 0.8383(3) 1.9110(9) 0.080(3) Uani 1 1 d . . .
H10A H 2.5658 0.8379 1.8779 0.096 Uiso 1 1 calc R . .
C104 C 2.4612(8) 0.7961(3) 1.9367(7) 0.066(2) Uani 1 1 d . A .
C105 C 2.5216(12) 0.7499(5) 1.9175(10) 0.107(5) Uani 1 1 d D . .
C106 C 2.1120(12) 0.9842(4) 1.8913(9) 0.089(3) Uani 1 1 d . . .
C107 C 2.1441(7) 0.9324(3) 1.8871(7) 0.065(2) Uani 1 1 d . . .
C108 C 2.1499(8) 0.9143(4) 1.8054(6) 0.072(3) Uani 1 1 d . . .
H10B H 2.1369 0.9340 1.7564 0.087 Uiso 1 1 calc R . .
C109 C 2.1744(7) 0.8678(4) 1.7955(6) 0.063(2) Uani 1 1 d . . .
C110 C 2.1696(11) 0.8472(5) 1.7038(7) 0.090(3) Uani 1 1 d . . .
C111 C 1.9976(10) 0.7110(4) 1.9464(10) 0.094(3) Uani 1 1 d DU . .
C112 C 2.0340(8) 0.7588(3) 1.9833(7) 0.065(2) Uani 1 1 d U . .
C113 C 1.9595(8) 0.7838(4) 2.0261(7) 0.077(3) Uani 1 1 d U . .
H11A H 1.8884 0.7709 2.0276 0.092 Uiso 1 1 calc R . .
C114 C 1.9872(8) 0.8272(3) 2.0666(7) 0.064(2) Uani 1 1 d U . .
C115 C 1.8997(10) 0.8522(5) 2.1133(10) 0.093(3) Uani 1 1 d DU . .

loop_
_atom_site_aniso_label
_atom_site_aniso_U_11
_atom_site_aniso_U_22
_atom_site_aniso_U_33
_atom_site_aniso_U_23
_atom_site_aniso_U_13
_atom_site_aniso_U_12
Er1 0.0538(2) 0.0402(2) 0.0571(3) -0.00136(15) 0.01577(17) -0.00170(14)
Au1 0.0615(2) 0.0396(2) 0.0530(2) -0.00093(12) 0.00498(16) -0.00272(13)
Fe1 0.0391(7) 0.0783(12) 0.0717(12) 0.0341(10) 0.0085(7) 0.0055(8)
P1 0.0436(9) 0.0393(10) 0.0489(11) 0.0013(8) 0.0036(8) -0.0011(8)
F1 0.350(18) 0.235(13) 0.132(8) 0.024(8) -0.020(10) -0.233(14)
F2 0.154(8) 0.105(7) 0.39(2) 0.139(10) 0.025(11) -0.009(6)
F3 0.278(14) 0.106(7) 0.282(14) 0.028(8) 0.206(13) -0.026(8)
F4 0.207(16) 0.079(9) 0.152(14) -0.063(10) 0.053(13) 0.023(10)
F5 0.104(10) 0.133(13) 0.24(2) -0.022(14) 0.071(13) 0.057(10)
F6 0.177(14) 0.097(10) 0.119(12) 0.045(9) 0.035(11) 0.089(10)
F7 0.258(12) 0.059(4) 0.190(10) -0.018(5) -0.083(9) 0.015(6)
F8 0.286(13) 0.087(6) 0.178(9) 0.054(6) 0.122(9) 0.052(7)
F9 0.141(7) 0.127(7) 0.210(10) 0.005(7) 0.061(7) 0.058(6)
F10 0.196(11) 0.38(2) 0.134(9) -0.155(12) 0.068(8) -0.137(13)
F11 0.204(11) 0.314(16) 0.102(7) -0.042(8) 0.042(7) 0.133(11)
F12 0.41(2) 0.172(10) 0.073(6) 0.011(6) 0.047(9) 0.048(12)
F13 0.204(10) 0.058(4) 0.225(11) 0.000(5) 0.036(8) 0.004(6)
F14 0.160(7) 0.111(6) 0.157(8) -0.066(6) 0.004(6) -0.021(6)
F15 0.133(7) 0.149(8) 0.374(17) -0.131(10) 0.134(9) -0.095(7)
F16 0.254(13) 0.158(9) 0.209(12) 0.018(8) 0.171(11) 0.036(9)
F17 0.198(11) 0.114(8) 0.43(2) -0.081(10) 0.211(14) 0.003(7)
F18 0.130(8) 0.42(2) 0.167(10) -0.110(12) -0.014(7) 0.152(11)
O1 0.070(4) 0.046(3) 0.083(4) 0.003(3) 0.027(3) -0.002(3)
O01 0.100(11) 0.080(11) 0.161(17) 0.005(11) 0.028(11) 0.001(9)
O2 0.062(3) 0.052(3) 0.083(4) 0.009(3) 0.033(3) 0.004(3)
O02 0.32(7) 0.20(3) 0.25(5) 0.16(3) 0.10(4) 0.11(4)
O3 0.072(4) 0.052(3) 0.070(4) 0.003(3) 0.016(3) 0.009(3)
O4 0.070(4) 0.071(4) 0.066(4) -0.006(3) 0.021(3) -0.002(3)
O5 0.054(3) 0.054(3) 0.076(4) -0.012(3) 0.020(3) -0.005(3)
O6 0.073(4) 0.056(3) 0.072(4) -0.011(3) 0.025(3) -0.006(3)
N1 0.057(4) 0.044(4) 0.054(4) -0.006(3) 0.015(3) -0.004(3)
N2 0.064(4) 0.039(4) 0.068(5) -0.007(3) 0.016(3) 0.001(3)
C1 0.071(5) 0.034(4) 0.060(5) 0.008(4) 0.001(4) 0.001(4)
C2 0.064(5) 0.052(5) 0.057(5) 0.000(4) 0.003(4) -0.007(4)
C12 0.048(4) 0.053(5) 0.058(5) -0.007(4) 0.014(4) -0.015(4)
C13 0.076(5) 0.052(5) 0.051(5) -0.005(4) 0.011(4) -0.007(4)
C14 0.075(5) 0.057(5) 0.058(5) 0.006(4) 0.011(4) -0.003(4)
C15 0.055(4) 0.039(4) 0.070(6) 0.005(4) 0.010(4) -0.004(4)
C16 0.057(4) 0.044(4) 0.066(5) -0.007(4) 0.007(4) -0.005(4)
C22 0.044(4) 0.044(4) 0.065(5) -0.012(4) 0.027(4) -0.013(3)
C23 0.078(6) 0.060(5) 0.051(5) -0.010(4) 0.018(4) -0.017(4)
C24 0.098(7) 0.055(6) 0.079(7) -0.020(5) 0.024(6) -0.012(5)
C25 0.104(8) 0.045(5) 0.098(9) -0.011(5) 0.029(7) -0.011(5)
C26 0.086(6) 0.037(4) 0.082(6) -0.001(4) 0.012(5) -0.006(4)
C41 0.046(4) 0.046(4) 0.048(4) 0.006(3) 0.005(3) 0.007(3)
C42 0.067(5) 0.076(6) 0.071(6) 0.020(5) -0.006(5) -0.017(5)
C43 0.095(8) 0.098(9) 0.089(8) 0.034(7) 0.010(7) -0.014(7)
C44 0.086(7) 0.102(9) 0.081(8) 0.043(7) 0.018(6) 0.029(7)
C45 0.064(6) 0.138(12) 0.088(8) 0.026(8) -0.021(6) 0.004(7)
C46 0.052(5) 0.083(7) 0.075(6) 0.027(5) -0.002(4) -0.008(5)
C51 0.042(4) 0.055(5) 0.051(5) -0.005(4) -0.001(3) 0.002(3)
C52 0.090(6) 0.048(5) 0.066(6) -0.008(4) 0.012(5) -0.003(5)
C53 0.115(9) 0.065(6) 0.075(7) -0.019(6) 0.006(6) 0.014(6)
C54 0.083(6) 0.093(8) 0.055(6) -0.023(6) 0.001(5) 0.024(6)
C55 0.061(5) 0.099(8) 0.060(6) -0.002(5) 0.014(5) 0.003(5)
C56 0.056(4) 0.050(5) 0.064(5) 0.003(4) 0.011(4) -0.002(4)
C61 0.048(4) 0.051(4) 0.058(5) 0.023(4) 0.006(4) 0.007(4)
C62 0.071(6) 0.115(9) 0.071(6) 0.036(6) 0.032(5) 0.030(6)
C63 0.048(5) 0.170(14) 0.127(11) 0.104(11) 0.027(6) 0.025(8)
C64 0.050(5) 0.126(11) 0.118(11) 0.065(9) -0.002(6) -0.012(7)
C65 0.057(5) 0.071(6) 0.077(6) 0.020(5) -0.007(4) -0.018(5)
C101 0.088(7) 0.060(6) 0.100(8) 0.008(6) 0.044(7) -0.016(6)
C102 0.053(4) 0.066(6) 0.067(6) 0.017(4) 0.017(4) -0.006(4)
C103 0.073(6) 0.056(6) 0.123(9) 0.006(6) 0.051(6) -0.001(5)
C104 0.069(5) 0.052(5) 0.082(7) 0.005(5) 0.022(5) 0.017(4)
C105 0.112(10) 0.079(8) 0.151(14) 0.006(9) 0.078(10) -0.009(8)
C106 0.121(10) 0.057(6) 0.090(8) 0.022(6) 0.023(7) 0.015(7)
C107 0.055(5) 0.055(5) 0.085(7) 0.008(5) 0.014(5) 0.002(4)
C108 0.081(6) 0.076(7) 0.059(6) 0.011(5) 0.011(5) 0.001(5)
C109 0.057(5) 0.084(7) 0.050(5) 0.004(5) 0.012(4) -0.002(5)
C110 0.092(8) 0.122(10) 0.057(7) -0.009(7) 0.014(6) 0.003(8)
C111 0.087(7) 0.075(7) 0.125(10) -0.021(7) 0.030(7) -0.020(6)
C112 0.063(5) 0.052(5) 0.083(6) -0.008(4) 0.021(4) -0.005(4)
C113 0.059(5) 0.077(6) 0.101(7) -0.007(5) 0.034(5) -0.008(5)
C114 0.066(5) 0.054(5) 0.078(6) 0.006(4) 0.029(5) 0.003(4)
C115 0.073(6) 0.073(7) 0.145(10) -0.007(7) 0.055(7) 0.004(6)

loop_
_atom_type_symbol
_atom_type_description
_atom_type_scat_dispersion_real
_atom_type_scat_dispersion_imag
_atom_type_scat_source
C C 0.0033 0.0016 'International Tables Vol C Tables 4.2.6.8 and 6.1.1.4'
H H 0.0000 0.0000 'International Tables Vol C Tables 4.2.6.8 and 6.1.1.4'
N N 0.0061 0.0033 'International Tables Vol C Tables 4.2.6.8 and 6.1.1.4'
O O 0.0106 0.0060 'International Tables Vol C Tables 4.2.6.8 and 6.1.1.4'
F F 0.0171 0.0103 'International Tables Vol C Tables 4.2.6.8 and 6.1.1.4'
P P 0.1023 0.0942 'International Tables Vol C Tables 4.2.6.8 and 6.1.1.4'
Fe Fe 0.3463 0.8444 'International Tables Vol C Tables 4.2.6.8 and 6.1.1.4'
Au Au -2.0133 8.8022 'International Tables Vol C Tables 4.2.6.8 and 6.1.1.4'
Er Er -0.2586 4.9576 'International Tables Vol C Tables 4.2.6.8 and 6.1.1.4'

loop_
_geom_angle_atom_site_label_1
_geom_angle_atom_site_label_2
_geom_angle_atom_site_label_3
_geom_angle
_geom_angle_site_symmetry_1
_geom_angle_site_symmetry_3
_geom_angle_publ_flag
O5 Er1 O3 117.9(2) . . ?
O5 Er1 O6 73.1(2) . . ?
O3 Er1 O6 73.1(2) . . ?
O5 Er1 O4 75.4(2) . . ?
O3 Er1 O4 73.2(2) . . ?
O6 Er1 O4 114.0(2) . . ?
O5 Er1 O2 82.3(2) . . ?
O3 Er1 O2 137.3(2) . . ?
O6 Er1 O2 148.6(2) . . ?
O4 Er1 O2 77.1(2) . . ?
O5 Er1 O1 148.5(2) . . ?
O3 Er1 O1 73.4(2) . . ?
O6 Er1 O1 136.8(2) . . ?
O4 Er1 O1 81.0(2) . . ?
O2 Er1 O1 72.2(2) . . ?
O5 Er1 N2 133.5(2) . . ?
O3 Er1 N2 83.5(2) . . ?
O6 Er1 N2 75.4(2) . . ?
O4 Er1 N2 150.0(2) . . ?
O2 Er1 N2 110.4(2) . . ?
O1 Er1 N2 74.3(2) . . ?
O5 Er1 N1 78.7(2) . . ?
O3 Er1 N1 144.9(2) . . ?
O6 Er1 N1 84.2(2) . . ?
O4 Er1 N1 141.6(2) . . ?
O2 Er1 N1 71.8(2) . . ?
O1 Er1 N1 109.4(2) . . ?
N2 Er1 N1 64.8(2) . . ?
C1 Au1 P1 174.3(3) . . ?
C61 Fe1 C61 180.000(4) 3_969 . ?
C61 Fe1 C65 40.9(4) 3_969 3_969 ?
C61 Fe1 C65 139.1(4) . 3_969 ?
C61 Fe1 C65 139.1(4) 3_969 . ?
C61 Fe1 C65 40.9(4) . . ?
C65 Fe1 C65 180.000(4) 3_969 . ?
C61 Fe1 C63 68.7(4) 3_969 3_969 ?
C61 Fe1 C63 111.3(4) . 3_969 ?
C65 Fe1 C63 66.3(5) 3_969 3_969 ?
C65 Fe1 C63 113.7(5) . 3_969 ?
C61 Fe1 C63 111.3(4) 3_969 . ?
C61 Fe1 C63 68.7(4) . . ?
C65 Fe1 C63 113.7(5) 3_969 . ?
C65 Fe1 C63 66.3(5) . . ?
C63 Fe1 C63 180.000(7) 3_969 . ?
C61 Fe1 C62 138.5(4) 3_969 . ?
C61 Fe1 C62 41.5(4) . . ?
C65 Fe1 C62 111.0(5) 3_969 . ?
C65 Fe1 C62 69.0(5) . . ?
C63 Fe1 C62 137.9(5) 3_969 . ?
C63 Fe1 C62 42.1(5) . . ?
C61 Fe1 C62 41.5(4) 3_969 3_969 ?
C61 Fe1 C62 138.5(4) . 3_969 ?
C65 Fe1 C62 69.0(5) 3_969 3_969 ?
C65 Fe1 C62 111.0(5) . 3_969 ?
C63 Fe1 C62 42.1(5) 3_969 3_969 ?
C63 Fe1 C62 137.9(5) . 3_969 ?
C62 Fe1 C62 180.000(4) . 3_969 ?
C61 Fe1 C64 68.5(4) 3_969 3_969 ?
C61 Fe1 C64 111.5(4) . 3_969 ?
C65 Fe1 C64 39.8(4) 3_969 3_969 ?
C65 Fe1 C64 140.2(4) . 3_969 ?
C63 Fe1 C64 38.8(6) 3_969 3_969 ?
C63 Fe1 C64 141.2(6) . 3_969 ?
C62 Fe1 C64 110.9(6) . 3_969 ?
C62 Fe1 C64 69.1(6) 3_969 3_969 ?
C61 Fe1 C64 111.5(4) 3_969 . ?
C61 Fe1 C64 68.5(4) . . ?
C65 Fe1 C64 140.2(4) 3_969 . ?
C65 Fe1 C64 39.8(4) . . ?
C63 Fe1 C64 141.2(6) 3_969 . ?
C63 Fe1 C64 38.8(6) . . ?
C62 Fe1 C64 69.1(6) . . ?
C62 Fe1 C64 110.9(6) 3_969 . ?
C64 Fe1 C64 180.0(5) 3_969 . ?
C61 P1 C41 103.2(3) . . ?
C61 P1 C51 104.5(4) . . ?
C41 P1 C51 105.6(4) . . ?
C61 P1 Au1 110.6(3) . . ?
C41 P1 Au1 117.3(3) . . ?
C51 P1 Au1 114.3(3) . . ?
C102 O1 Er1 132.1(6) . . ?
C104 O2 Er1 133.1(6) . . ?
C107 O3 Er1 133.3(6) . . ?
C109 O4 Er1 134.1(6) . . ?
C112 O5 Er1 136.2(6) . . ?
C114 O6 Er1 135.8(6) . . ?
C16 N1 C12 119.6(7) . . ?
C16 N1 Er1 119.8(6) . . ?
C12 N1 Er1 120.5(5) . . ?
C26 N2 C22 118.6(8) . . ?
C26 N2 Er1 119.9(6) . . ?
C22 N2 Er1 121.3(5) . . ?
C2 C1 Au1 172.8(8) . . ?
C1 C2 C15 176.1(10) . . ?
N1 C12 C13 121.2(8) . . ?
N1 C12 C22 116.8(7) . . ?
C13 C12 C22 122.0(7) . . ?
C14 C13 C12 118.7(8) . . ?
C13 C14 C15 120.3(8) . . ?
C14 C15 C16 116.5(8) . . ?
C14 C15 C2 123.3(8) . . ?
C16 C15 C2 120.1(8) . . ?
N1 C16 C15 123.7(8) . . ?
N2 C22 C23 120.8(8) . . ?
N2 C22 C12 116.3(7) . . ?
C23 C22 C12 122.9(8) . . ?
C24 C23 C22 119.3(9) . . ?
C25 C24 C23 119.4(9) . . ?
C26 C25 C24 119.3(9) . . ?
N2 C26 C25 122.5(10) . . ?
C42 C41 C46 118.0(8) . . ?
C42 C41 P1 122.3(6) . . ?
C46 C41 P1 119.5(6) . . ?
C41 C42 C43 121.7(9) . . ?
C44 C43 C42 119.1(11) . . ?
C43 C44 C45 120.0(10) . . ?
C44 C45 C46 121.2(10) . . ?
C45 C46 C41 119.8(9) . . ?
C52 C51 C56 120.7(8) . . ?
C52 C51 P1 120.0(7) . . ?
C56 C51 P1 119.1(6) . . ?
C51 C52 C53 118.7(9) . . ?
C54 C53 C52 118.5(10) . . ?
C55 C54 C53 121.9(10) . . ?
C54 C55 C56 120.4(10) . . ?
C55 C56 C51 119.8(9) . . ?
C65 C61 C62 108.1(8) . . ?
C65 C61 P1 129.5(7) . . ?
C62 C61 P1 122.2(8) . . ?
C65 C61 Fe1 70.4(5) . . ?
C62 C61 Fe1 70.4(5) . . ?
P1 C61 Fe1 128.0(4) . . ?
C61 C62 C63 103.8(12) . . ?
C61 C62 Fe1 68.1(5) . . ?
C63 C62 Fe1 68.7(7) . . ?
C64 C63 C62 110.4(11) . . ?
C64 C63 Fe1 70.9(8) . . ?
C62 C63 Fe1 69.2(5) . . ?
C63 C64 C65 108.6(12) . . ?
C63 C64 Fe1 70.4(8) . . ?
C65 C64 Fe1 69.8(6) . . ?
C64 C65 C61 109.1(11) . . ?
C64 C65 Fe1 70.5(7) . . ?
C61 C65 Fe1 68.7(5) . . ?
F1 C101 F2 103.4(13) . . ?
F1 C101 F3 106.6(13) . . ?
F2 C101 F3 102.7(12) . . ?
F1 C101 C102 113.5(10) . . ?
F2 C101 C102 113.7(10) . . ?
F3 C101 C102 115.6(10) . . ?
O1 C102 C103 130.1(8) . . ?
O1 C102 C101 113.7(9) . . ?
C103 C102 C101 116.2(8) . . ?
C102 C103 C104 117.0(9) . . ?
O2 C104 C103 130.5(9) . . ?
O2 C104 C105 113.7(8) . . ?
C103 C104 C105 115.8(8) . . ?
F4' C105 F5 122.3(18) . . ?
F4' C105 F4 57.3(12) . . ?
F5 C105 F4 109.3(14) . . ?
F4' C105 F5' 115.1(17) . . ?
F5 C105 F5' 46.5(11) . . ?
F4 C105 F5' 69.6(12) . . ?
F4' C105 F6 43.8(11) . . ?
F5 C105 F6 111.1(15) . . ?
F4 C105 F6 101.1(12) . . ?
F5' C105 F6 142.2(15) . . ?
F4' C105 F6' 107.2(15) . . ?
F5 C105 F6' 51.6(12) . . ?
F4 C105 F6' 147.6(14) . . ?
F5' C105 F6' 98.1(12) . . ?
F6 C105 F6' 69.8(12) . . ?
F4' C105 C104 119.0(15) . . ?
F5 C105 C104 118.4(13) . . ?
F4 C105 C104 108.1(13) . . ?
F5' C105 C104 110.4(13) . . ?
F6 C105 C104 107.4(11) . . ?
F6' C105 C104 104.2(13) . . ?
F8 C106 F9 106.7(12) . . ?
F8 C106 F7 107.3(13) . . ?
F9 C106 F7 106.0(12) . . ?
F8 C106 C107 114.0(11) . . ?
F9 C106 C107 110.2(10) . . ?
F7 C106 C107 112.3(10) . . ?
O3 C107 C108 128.5(9) . . ?
O3 C107 C106 114.5(9) . . ?
C108 C107 C106 116.9(9) . . ?
C109 C108 C107 120.6(9) . . ?
O4 C109 C108 127.8(9) . . ?
O4 C109 C110 112.1(10) . . ?
C108 C109 C110 120.1(10) . . ?
F11 C110 F10 108.2(16) . . ?
F11 C110 F12 106.4(13) . . ?
F10 C110 F12 100.4(13) . . ?
F11 C110 C109 115.7(11) . . ?
F10 C110 C109 111.6(10) . . ?
F12 C110 C109 113.3(12) . . ?
F15 C111 F14 106.5(11) . . ?
F15 C111 F13 107.3(11) . . ?
F14 C111 F13 102.7(10) . . ?
F15 C111 C112 117.1(10) . . ?
F14 C111 C112 110.9(10) . . ?
F13 C111 C112 111.2(10) . . ?
O5 C112 C113 125.8(9) . . ?
O5 C112 C111 116.3(8) . . ?
C113 C112 C111 117.9(9) . . ?
C114 C113 C112 122.5(9) . . ?
O6 C114 C113 125.8(8) . . ?
O6 C114 C115 115.1(9) . . ?
C113 C114 C115 119.0(9) . . ?
F17 C115 F16 104.1(14) . . ?
F17 C115 F18 111.1(12) . . ?
F16 C115 F18 100.8(11) . . ?
F17 C115 C114 117.2(10) . . ?
F16 C115 C114 112.4(11) . . ?
F18 C115 C114 110.0(12) . . ?

loop_
_geom_bond_atom_site_label_1
_geom_bond_atom_site_label_2
_geom_bond_distance
_geom_bond_site_symmetry_2
_geom_bond_publ_flag
Er1 O5 2.300(6) . ?
Er1 O3 2.303(6) . ?
Er1 O6 2.310(6) . ?
Er1 O4 2.312(7) . ?
Er1 O2 2.328(6) . ?
Er1 O1 2.352(6) . ?
Er1 N2 2.486(7) . ?
Er1 N1 2.510(7) . ?
Au1 C1 1.985(8) . ?
Au1 P1 2.281(2) . ?
Fe1 C61 2.025(7) 3_969 ?
Fe1 C61 2.025(7) . ?
Fe1 C65 2.047(10) 3_969 ?
Fe1 C65 2.047(10) . ?
Fe1 C63 2.050(11) 3_969 ?
Fe1 C63 2.050(11) . ?
Fe1 C62 2.056(10) . ?
Fe1 C62 2.056(10) 3_969 ?
Fe1 C64 2.056(12) 3_969 ?
Fe1 C64 2.056(12) . ?
P1 C61 1.788(8) . ?
P1 C41 1.807(8) . ?
P1 C51 1.818(8) . ?
F1 C101 1.241(15) . ?
F2 C101 1.247(14) . ?
F3 C101 1.285(13) . ?
F4 C105 1.356(19) . ?
F4' C105 1.136(19) . ?
F5 C105 1.233(16) . ?
F5' C105 1.37(2) . ?
F6 C105 1.370(17) . ?
F6' C105 1.46(2) . ?
F7 C106 1.297(15) . ?
F8 C106 1.277(13) . ?
F9 C106 1.293(14) . ?
F10 C110 1.264(15) . ?
F11 C110 1.214(14) . ?
F12 C110 1.270(16) . ?
F13 C111 1.325(14) . ?
F14 C111 1.322(14) . ?
F15 C111 1.279(12) . ?
F16 C115 1.257(15) . ?
F17 C115 1.160(15) . ?
F18 C115 1.263(16) . ?
O1 C102 1.243(10) . ?
O2 C104 1.235(10) . ?
O02 O02 1.14(7) 2_958 ?
O3 C107 1.264(11) . ?
O4 C109 1.275(11) . ?
O5 C112 1.235(10) . ?
O6 C114 1.237(11) . ?
N1 C16 1.318(10) . ?
N1 C12 1.336(10) . ?
N2 C26 1.345(11) . ?
N2 C22 1.346(11) . ?
C1 C2 1.207(11) . ?
C2 C15 1.450(11) . ?
C12 C13 1.404(12) . ?
C12 C22 1.479(11) . ?
C13 C14 1.381(12) . ?
C14 C15 1.389(12) . ?
C15 C16 1.406(12) . ?
C22 C23 1.386(11) . ?
C23 C24 1.369(13) . ?
C24 C25 1.365(15) . ?
C25 C26 1.354(14) . ?
C41 C42 1.370(12) . ?
C41 C46 1.385(12) . ?
C42 C43 1.401(14) . ?
C43 C44 1.344(16) . ?
C44 C45 1.374(16) . ?
C45 C46 1.374(15) . ?
C51 C52 1.376(12) . ?
C51 C56 1.416(12) . ?
C52 C53 1.430(14) . ?
C53 C54 1.406(16) . ?
C54 C55 1.346(14) . ?
C55 C56 1.376(13) . ?
C61 C65 1.424(13) . ?
C61 C62 1.445(13) . ?
C62 C63 1.476(18) . ?
C63 C64 1.36(2) . ?
C64 C65 1.395(15) . ?
C101 C102 1.523(12) . ?
C102 C103 1.383(13) . ?
C103 C104 1.402(13) . ?
C104 C105 1.545(15) . ?
C106 C107 1.514(14) . ?
C107 C108 1.374(14) . ?
C108 C109 1.358(14) . ?
C109 C110 1.520(14) . ?
C111 C112 1.497(14) . ?
C112 C113 1.395(13) . ?
C113 C114 1.386(14) . ?
C114 C115 1.545(14) . ?
